data_4076524
loop_
_publ_author_name
'Chen, Hsiao-Li'
'Dutta, Saikat'
'Huang, Pei-Ying'
'Lin, Chu-Chieh'

_publ_section_title
;
 Preparation and Characterization of Aluminum Alkoxides Coordinated on
 salen-Type Ligands: Highly Stereoselective Ring-Opening Polymerization
 ofrac-Lactide
;
_journal_issue 5
_journal_name_full Organometallics
_journal_page_first 2016
_journal_paper_doi 10.1021/om201281w
_journal_volume 31
_journal_year 2012
_chemical_formula_sum 'C66 H86 Al2 N2 O2'
_chemical_formula_weight 993.33
_chemical_name_systematic
; 
 ? 
;
_space_group_IT_number 2
_symmetry_cell_setting triclinic
_symmetry_space_group_name_Hall '-P 1'
_symmetry_space_group_name_H-M 'P -1'
_atom_sites_solution_hydrogens geom
_atom_sites_solution_primary direct
_atom_sites_solution_secondary difmap
_audit_creation_method SHELXL-97
_cell_angle_alpha 79.073(3)
_cell_angle_beta 77.391(3)
_cell_angle_gamma 86.618(2)
_cell_formula_units_Z 2
_cell_length_a 12.1106(4)
_cell_length_b 13.2675(4)
_cell_length_c 19.3795(6)
_cell_measurement_reflns_used 13414
_cell_measurement_temperature 110(2)
_cell_measurement_theta_max 1.00000
_cell_measurement_theta_min 0.99630
_cell_volume 2983.15(17)
_computing_cell_refinement 'Xcalibur, Sapphire3, Gemini'
_computing_data_collection 'Xcalibur, Sapphire3, Gemini'
_computing_data_reduction 'Xcalibur, Sapphire3, Gemini'
_computing_molecular_graphics 'Xcalibur, Sapphire3, Gemini'
_computing_publication_material 'Xcalibur, Sapphire3, Gemini'
_computing_structure_refinement 'SHELXL-97 (Sheldrick, 1997)'
_computing_structure_solution 'SHELXS-97 (Sheldrick, 1990)'
_diffrn_ambient_temperature 110(2)
_diffrn_detector_area_resol_mean 16.0690
_diffrn_measured_fraction_theta_full 0.966
_diffrn_measured_fraction_theta_max 0.947
_diffrn_measurement_device_type 'Xcalibur, Sapphire3, Gemini'
_diffrn_measurement_method '\w scans'
_diffrn_radiation_monochromator graphite
_diffrn_radiation_source 'fine-focus sealed tube'
_diffrn_radiation_type MoK\a
_diffrn_radiation_wavelength 0.71073
_diffrn_reflns_av_R_equivalents 0.0187
_diffrn_reflns_av_sigmaI/netI 0.0336
_diffrn_reflns_limit_h_max 13
_diffrn_reflns_limit_h_min -14
_diffrn_reflns_limit_k_max 16
_diffrn_reflns_limit_k_min -14
_diffrn_reflns_limit_l_max 21
_diffrn_reflns_limit_l_min -23
_diffrn_reflns_number 21378
_diffrn_reflns_theta_full 25.00
_diffrn_reflns_theta_max 26.00
_diffrn_reflns_theta_min 2.63
_exptl_absorpt_coefficient_mu 0.092
_exptl_absorpt_correction_T_max 1.00000
_exptl_absorpt_correction_T_min 0.99630
_exptl_absorpt_correction_type multi-scan
_exptl_crystal_colour colorless
_exptl_crystal_density_diffrn 1.106
_exptl_crystal_density_method 'not measured'
_exptl_crystal_description parallelpiped
_exptl_crystal_F_000 1076
_exptl_crystal_size_max 0.42
_exptl_crystal_size_mid 0.40
_exptl_crystal_size_min 0.38
_refine_diff_density_max 1.155
_refine_diff_density_min -0.821
_refine_diff_density_rms 0.052
_refine_ls_extinction_method none
_refine_ls_goodness_of_fit_ref 1.015
_refine_ls_hydrogen_treatment constr
_refine_ls_matrix_type full
_refine_ls_number_parameters 646
_refine_ls_number_reflns 11100
_refine_ls_number_restraints 0
_refine_ls_restrained_S_all 1.015
_refine_ls_R_factor_all 0.0636
_refine_ls_R_factor_gt 0.0498
_refine_ls_shift/su_max 0.094
_refine_ls_shift/su_mean 0.005
_refine_ls_structure_factor_coef Fsqd
_refine_ls_weighting_details 'calc w=1/[\s^2^(Fo^2^)+(0.1200P)^2^+0.0000P] where P=(Fo^2^+2Fc^2^)/3'
_refine_ls_weighting_scheme calc
_refine_ls_wR_factor_gt 0.1554
_refine_ls_wR_factor_ref 0.1626
_reflns_number_gt 8594
_reflns_number_total 11100
_reflns_threshold_expression >2sigma(I)
_cod_data_source_file om201281w_si_001.cif
_cod_data_source_block 6'
_cod_original_cell_volume 2983.15(16)
_cod_original_sg_symbol_H-M P-1
_cod_database_code 4076524

loop_
_symmetry_equiv_pos_as_xyz
'x, y, z'
'-x, -y, -z'

loop_
_atom_site_label
_atom_site_type_symbol
_atom_site_fract_x
_atom_site_fract_y
_atom_site_fract_z
_atom_site_U_iso_or_equiv
_atom_site_adp_type
_atom_site_occupancy
_atom_site_symmetry_multiplicity
_atom_site_calc_flag
_atom_site_refinement_flags
Al1 Al 0.74396(5) 0.50689(4) 0.02285(3) 0.01687(15) Uani 1 1 d .
Al2 Al 0.85459(5) 0.49880(4) -0.29808(3) 0.01923(15) Uani 1 1 d .
O1 O 0.71289(11) 0.63935(9) -0.00422(7) 0.0182(3) Uani 1 1 d .
O2 O 0.85448(11) 0.63470(10) -0.31645(7) 0.0212(3) Uani 1 1 d .
N1 N 0.83163(13) 0.49176(11) -0.07341(8) 0.0161(3) Uani 1 1 d .
N2 N 0.75357(13) 0.49121(11) -0.20195(8) 0.0170(3) Uani 1 1 d .
C1 C 0.78790(15) 0.70586(14) -0.04558(9) 0.0153(4) Uani 1 1 d .
C2 C 0.77945(15) 0.81038(14) -0.03867(10) 0.0157(4) Uani 1 1 d .
C3 C 0.86107(16) 0.87633(14) -0.08235(10) 0.0169(4) Uani 1 1 d .
H3A H 0.8561 0.9448 -0.0771 0.020 Uiso 1 1 calc R
C4 C 0.95145(15) 0.84605(14) -0.13439(10) 0.0169(4) Uani 1 1 d .
C5 C 0.95503(15) 0.74506(14) -0.14215(10) 0.0168(4) Uani 1 1 d .
H5A H 1.0113 0.7230 -0.1774 0.020 Uiso 1 1 calc R
C6 C 0.87594(16) 0.67445(14) -0.09824(10) 0.0170(4) Uani 1 1 d .
C7 C 0.88615(15) 0.57091(14) -0.11238(10) 0.0166(4) Uani 1 1 d .
H7A H 0.9372 0.5600 -0.1538 0.020 Uiso 1 1 calc R
C8 C 0.84422(16) 0.39873(13) -0.10557(10) 0.0171(4) Uani 1 1 d .
H8A H 0.9160 0.4022 -0.1409 0.020 Uiso 1 1 calc R
C9 C 0.84604(17) 0.30115(14) -0.04932(10) 0.0207(4) Uani 1 1 d .
H9A H 0.7778 0.2989 -0.0120 0.025 Uiso 1 1 calc R
H9B H 0.9105 0.3020 -0.0272 0.025 Uiso 1 1 calc R
C10 C 0.85366(18) 0.20576(14) -0.08363(11) 0.0236(4) Uani 1 1 d .
H10A H 0.9247 0.2052 -0.1183 0.028 Uiso 1 1 calc R
H10B H 0.8520 0.1447 -0.0469 0.028 Uiso 1 1 calc R
C11 C 0.75563(18) 0.20442(14) -0.12106(11) 0.0245(4) Uani 1 1 d .
H11A H 0.6849 0.1999 -0.0857 0.029 Uiso 1 1 calc R
H11B H 0.7630 0.1443 -0.1436 0.029 Uiso 1 1 calc R
C12 C 0.75355(18) 0.30113(14) -0.17802(11) 0.0220(4) Uani 1 1 d .
H12A H 0.6888 0.2996 -0.1997 0.026 Uiso 1 1 calc R
H12B H 0.8214 0.3024 -0.2156 0.026 Uiso 1 1 calc R
C13 C 0.74677(16) 0.39843(14) -0.14550(10) 0.0169(4) Uani 1 1 d .
H13A H 0.6744 0.4000 -0.1111 0.020 Uiso 1 1 calc R
C14 C 0.69093(16) 0.57031(14) -0.18711(10) 0.0178(4) Uani 1 1 d .
H14A H 0.6399 0.5610 -0.1431 0.021 Uiso 1 1 calc R
C15 C 0.69142(16) 0.67100(14) -0.23113(10) 0.0171(4) Uani 1 1 d .
C16 C 0.60704(16) 0.74240(14) -0.20813(10) 0.0177(4) Uani 1 1 d .
H16A H 0.5536 0.7228 -0.1659 0.021 Uiso 1 1 calc R
C17 C 0.60174(16) 0.84076(14) -0.24684(10) 0.0168(4) Uani 1 1 d .
C18 C 0.68543(16) 0.86714(14) -0.30973(10) 0.0181(4) Uani 1 1 d .
H18A H 0.6833 0.9333 -0.3361 0.022 Uiso 1 1 calc R
C19 C 0.77080(16) 0.80082(14) -0.33495(10) 0.0182(4) Uani 1 1 d .
C20 C 0.77405(16) 0.69958(14) -0.29454(10) 0.0175(4) Uani 1 1 d .
C21 C 0.68223(16) 0.84503(14) 0.01772(10) 0.0168(4) Uani 1 1 d .
C22 C 0.56910(16) 0.83025(15) -0.00265(11) 0.0222(4) Uani 1 1 d .
H22A H 0.5616 0.7593 -0.0046 0.033 Uiso 1 1 calc R
H22B H 0.5673 0.8715 -0.0488 0.033 Uiso 1 1 calc R
H22C H 0.5078 0.8507 0.0328 0.033 Uiso 1 1 calc R
C23 C 0.68828(17) 0.95985(14) 0.01996(11) 0.0207(4) Uani 1 1 d .
H23A H 0.7579 0.9727 0.0325 0.031 Uiso 1 1 calc R
H23B H 0.6256 0.9788 0.0552 0.031 Uiso 1 1 calc R
H23C H 0.6851 0.9997 -0.0264 0.031 Uiso 1 1 calc R
C24 C 0.68894(17) 0.78445(14) 0.09273(10) 0.0184(4) Uani 1 1 d .
C25 C 0.59564(19) 0.74013(16) 0.14179(11) 0.0275(5) Uani 1 1 d .
H25A H 0.5256 0.7447 0.1289 0.033 Uiso 1 1 calc R
C26 C 0.6052(2) 0.68898(17) 0.20982(12) 0.0381(6) Uani 1 1 d .
H26A H 0.5416 0.6598 0.2419 0.046 Uiso 1 1 calc R
C27 C 0.7078(2) 0.68104(17) 0.23013(12) 0.0381(6) Uani 1 1 d .
H27A H 0.7141 0.6463 0.2756 0.046 Uiso 1 1 calc R
C28 C 0.8012(2) 0.72518(17) 0.18228(12) 0.0333(5) Uani 1 1 d .
H28A H 0.8709 0.7204 0.1955 0.040 Uiso 1 1 calc R
C29 C 0.79202(18) 0.77668(15) 0.11460(11) 0.0242(4) Uani 1 1 d .
H29A H 0.8557 0.8067 0.0831 0.029 Uiso 1 1 calc R
C30 C 1.04351(16) 0.92196(14) -0.17626(10) 0.0180(4) Uani 1 1 d .
C31 C 1.09340(17) 0.96448(16) -0.12096(11) 0.0242(4) Uani 1 1 d .
H31A H 1.0347 0.9987 -0.0915 0.036 Uiso 1 1 calc R
H31B H 1.1518 1.0123 -0.1458 0.036 Uiso 1 1 calc R
H31C H 1.1248 0.9089 -0.0912 0.036 Uiso 1 1 calc R
C32 C 1.14008(16) 0.86770(15) -0.22247(11) 0.0230(4) Uani 1 1 d .
H32A H 1.1110 0.8405 -0.2573 0.034 Uiso 1 1 calc R
H32B H 1.1712 0.8127 -0.1921 0.034 Uiso 1 1 calc R
H32C H 1.1981 0.9161 -0.2467 0.034 Uiso 1 1 calc R
C33 C 0.99920(16) 1.00954(14) -0.22748(10) 0.0186(4) Uani 1 1 d .
C34 C 1.06928(18) 1.09151(16) -0.26259(12) 0.0276(5) Uani 1 1 d .
H34A H 1.1393 1.0950 -0.2510 0.033 Uiso 1 1 calc R
C35 C 1.03754(19) 1.16779(16) -0.31423(12) 0.0316(5) Uani 1 1 d .
H35A H 1.0866 1.2211 -0.3371 0.038 Uiso 1 1 calc R
C36 C 0.93374(19) 1.16552(16) -0.33215(11) 0.0286(5) Uani 1 1 d .
H36A H 0.9122 1.2167 -0.3669 0.034 Uiso 1 1 calc R
C37 C 0.86237(18) 1.08567(16) -0.29750(11) 0.0272(5) Uani 1 1 d .
H37A H 0.7917 1.0837 -0.3086 0.033 Uiso 1 1 calc R
C38 C 0.89464(17) 1.00816(15) -0.24616(10) 0.0216(4) Uani 1 1 d .
H38A H 0.8456 0.9546 -0.2240 0.026 Uiso 1 1 calc R
C39 C 0.51120(16) 0.92093(14) -0.22437(10) 0.0179(4) Uani 1 1 d .
C40 C 0.56789(17) 1.00212(15) -0.19664(11) 0.0218(4) Uani 1 1 d .
H40A H 0.6007 0.9692 -0.1571 0.033 Uiso 1 1 calc R
H40B H 0.5122 1.0521 -0.1809 0.033 Uiso 1 1 calc R
H40C H 0.6260 1.0355 -0.2347 0.033 Uiso 1 1 calc R
C41 C 0.41461(16) 0.87208(15) -0.16414(10) 0.0193(4) Uani 1 1 d .
H41A H 0.3788 0.8214 -0.1808 0.029 Uiso 1 1 calc R
H41B H 0.3601 0.9242 -0.1507 0.029 Uiso 1 1 calc R
H41C H 0.4446 0.8400 -0.1232 0.029 Uiso 1 1 calc R
C42 C 0.45771(16) 0.97100(15) -0.28779(10) 0.0193(4) Uani 1 1 d .
C43 C 0.41696(18) 1.07227(16) -0.29429(11) 0.0280(5) Uani 1 1 d .
H43A H 0.4260 1.1116 -0.2611 0.034 Uiso 1 1 calc R
C44 C 0.3632(2) 1.11508(18) -0.34953(13) 0.0374(6) Uani 1 1 d .
H44A H 0.3364 1.1826 -0.3528 0.045 Uiso 1 1 calc R
C45 C 0.3492(2) 1.05869(19) -0.39924(13) 0.0386(6) Uani 1 1 d .
H45A H 0.3139 1.0879 -0.4365 0.046 Uiso 1 1 calc R
C46 C 0.3880(2) 0.95846(18) -0.39348(12) 0.0355(5) Uani 1 1 d .
H46A H 0.3782 0.9197 -0.4269 0.043 Uiso 1 1 calc R
C47 C 0.44153(18) 0.91481(16) -0.33833(11) 0.0265(5) Uani 1 1 d .
H47A H 0.4670 0.8469 -0.3351 0.032 Uiso 1 1 calc R
C48 C 0.85586(16) 0.82806(15) -0.40681(11) 0.0213(4) Uani 1 1 d .
C49 C 0.83249(19) 0.93607(15) -0.44771(11) 0.0272(5) Uani 1 1 d .
H49A H 0.7580 0.9388 -0.4577 0.041 Uiso 1 1 calc R
H49B H 0.8874 0.9503 -0.4921 0.041 Uiso 1 1 calc R
H49C H 0.8375 0.9862 -0.4188 0.041 Uiso 1 1 calc R
C50 C 0.97628(17) 0.82854(17) -0.39244(12) 0.0281(5) Uani 1 1 d .
H50A H 0.9940 0.7623 -0.3670 0.042 Uiso 1 1 calc R
H50B H 0.9799 0.8798 -0.3641 0.042 Uiso 1 1 calc R
H50C H 1.0298 0.8439 -0.4374 0.042 Uiso 1 1 calc R
C51 C 0.84276(17) 0.75046(15) -0.45370(10) 0.0214(4) Uani 1 1 d .
C52 C 0.73558(18) 0.73527(16) -0.46467(11) 0.0253(5) Uani 1 1 d .
H52A H 0.6739 0.7714 -0.4426 0.030 Uiso 1 1 calc R
C53 C 0.7187(2) 0.66796(17) -0.50744(11) 0.0305(5) Uani 1 1 d .
H53A H 0.6463 0.6596 -0.5141 0.037 Uiso 1 1 calc R
C54 C 0.8089(2) 0.61284(17) -0.54047(11) 0.0313(5) Uani 1 1 d .
H54A H 0.7976 0.5672 -0.5692 0.038 Uiso 1 1 calc R
C55 C 0.9158(2) 0.62651(17) -0.53028(11) 0.0307(5) Uani 1 1 d .
H55A H 0.9769 0.5900 -0.5524 0.037 Uiso 1 1 calc R
C56 C 0.93300(18) 0.69429(16) -0.48735(11) 0.0263(5) Uani 1 1 d .
H56A H 1.0056 0.7024 -0.4809 0.032 Uiso 1 1 calc R
C57 C 0.85238(19) 0.48586(17) 0.08539(11) 0.0300(5) Uani 1 1 d .
H57A H 0.8142 0.4923 0.1333 0.045 Uiso 1 1 calc R
H57B H 0.9103 0.5364 0.0679 0.045 Uiso 1 1 calc R
H57C H 0.8861 0.4185 0.0858 0.045 Uiso 1 1 calc R
C58 C 0.60427(12) 0.42889(11) 0.05372(8) 0.0278(5) Uani 1 1 d .
H58C H 0.5747 0.4236 0.0124 0.033 Uiso 1 1 calc R
H58A H 0.5497 0.4634 0.0856 0.042 Uiso 1 1 calc R
H58B H 0.6198 0.3614 0.0783 0.042 Uiso 1 1 calc R
C59 C 1.01040(12) 0.45529(11) -0.29234(8) 0.0269(5) Uani 1 1 d R
H59A H 1.0561 0.4602 -0.3400 0.040 Uiso 1 1 calc R
H59B H 1.0111 0.3855 -0.2674 0.040 Uiso 1 1 calc R
H59C H 1.0403 0.4988 -0.2668 0.040 Uiso 1 1 calc R
C60 C 0.77140(19) 0.43958(17) -0.35608(11) 0.0297(5) Uani 1 1 d .
H60A H 0.8171 0.4415 -0.4035 0.045 Uiso 1 1 calc R
H60B H 0.7027 0.4784 -0.3592 0.045 Uiso 1 1 calc R
H60C H 0.7536 0.3697 -0.3341 0.045 Uiso 1 1 calc R
C61 C 0.6395(5) 0.3813(4) 0.2709(2) 0.125(2) Uani 1 1 d .
H61A H 0.6067 0.3788 0.2304 0.188 Uiso 1 1 calc R
H61B H 0.6736 0.3159 0.2857 0.188 Uiso 1 1 calc R
H61C H 0.6961 0.4332 0.2576 0.188 Uiso 1 1 calc R
C62 C 0.5543(4) 0.4051(3) 0.3283(2) 0.0825(11) Uani 1 1 d .
H62A H 0.4966 0.3533 0.3394 0.099 Uiso 1 1 calc R
H62B H 0.5193 0.4701 0.3116 0.099 Uiso 1 1 calc R
C63 C 0.5882(5) 0.4121(4) 0.3949(3) 0.1244(19) Uani 1 1 d .
H63A H 0.5269 0.4454 0.4242 0.149 Uiso 1 1 calc R
H63B H 0.6529 0.4566 0.3830 0.149 Uiso 1 1 calc R
C64 C 0.6182(3) 0.3140(3) 0.4397(2) 0.0818(12) Uani 1 1 d .
H64A H 0.5544 0.2690 0.4486 0.098 Uiso 1 1 calc R
H64B H 0.6809 0.2828 0.4100 0.098 Uiso 1 1 calc R
C65 C 0.6491(7) 0.3114(5) 0.5094(4) 0.187(4) Uani 1 1 d .
H65A H 0.7144 0.3546 0.5003 0.225 Uiso 1 1 calc R
H65B H 0.5875 0.3444 0.5386 0.225 Uiso 1 1 calc R
C66 C 0.6754(4) 0.2143(3) 0.5541(3) 0.1056(17) Uani 1 1 d .
H66A H 0.6920 0.2279 0.5977 0.158 Uiso 1 1 calc R
H66B H 0.7399 0.1816 0.5282 0.158 Uiso 1 1 calc R
H66C H 0.6116 0.1700 0.5656 0.158 Uiso 1 1 calc R

loop_
_atom_site_aniso_label
_atom_site_aniso_U_11
_atom_site_aniso_U_22
_atom_site_aniso_U_33
_atom_site_aniso_U_23
_atom_site_aniso_U_13
_atom_site_aniso_U_12
Al1 0.0178(3) 0.0145(3) 0.0165(3) -0.0004(2) -0.0019(2) -0.0008(2)
Al2 0.0225(3) 0.0178(3) 0.0163(3) -0.0030(2) -0.0029(2) 0.0040(2)
O1 0.0177(7) 0.0150(6) 0.0197(7) -0.0016(5) -0.0002(5) -0.0024(5)
O2 0.0207(7) 0.0187(7) 0.0199(7) -0.0010(5) 0.0012(6) 0.0049(5)
N1 0.0181(8) 0.0125(8) 0.0176(8) -0.0026(6) -0.0040(6) 0.0007(6)
N2 0.0188(8) 0.0135(8) 0.0181(8) -0.0009(6) -0.0042(6) -0.0001(6)
C1 0.0160(9) 0.0150(9) 0.0153(9) -0.0005(7) -0.0061(7) -0.0013(7)
C2 0.0163(9) 0.0159(9) 0.0157(9) -0.0023(7) -0.0065(7) 0.0013(7)
C3 0.0194(10) 0.0134(9) 0.0190(9) -0.0022(7) -0.0071(8) -0.0005(7)
C4 0.0170(9) 0.0170(9) 0.0165(9) -0.0003(7) -0.0056(7) -0.0014(7)
C5 0.0156(9) 0.0182(9) 0.0157(9) -0.0034(7) -0.0016(7) 0.0006(7)
C6 0.0213(10) 0.0141(9) 0.0164(9) -0.0024(7) -0.0062(8) -0.0005(7)
C7 0.0162(9) 0.0168(9) 0.0160(9) -0.0025(7) -0.0026(7) 0.0018(7)
C8 0.0185(10) 0.0119(9) 0.0200(10) -0.0035(7) -0.0019(8) 0.0003(7)
C9 0.0249(11) 0.0148(9) 0.0215(10) 0.0001(8) -0.0068(8) 0.0019(8)
C10 0.0295(11) 0.0126(9) 0.0265(11) -0.0003(8) -0.0048(9) 0.0031(8)
C11 0.0305(11) 0.0133(9) 0.0297(11) -0.0050(8) -0.0051(9) -0.0030(8)
C12 0.0262(11) 0.0174(10) 0.0236(10) -0.0046(8) -0.0066(8) -0.0002(8)
C13 0.0183(9) 0.0142(9) 0.0162(9) 0.0001(7) -0.0016(7) -0.0003(7)
C14 0.0165(9) 0.0192(10) 0.0170(9) -0.0025(8) -0.0032(7) 0.0005(7)
C15 0.0174(10) 0.0168(9) 0.0163(9) -0.0012(7) -0.0036(7) 0.0002(7)
C16 0.0178(9) 0.0180(9) 0.0159(9) -0.0014(7) -0.0020(7) 0.0005(7)
C17 0.0177(10) 0.0165(9) 0.0169(9) -0.0026(7) -0.0057(8) 0.0007(7)
C18 0.0210(10) 0.0145(9) 0.0185(10) 0.0001(7) -0.0062(8) -0.0004(7)
C19 0.0192(10) 0.0180(9) 0.0166(9) -0.0005(7) -0.0040(8) -0.0014(7)
C20 0.0182(10) 0.0175(9) 0.0175(9) -0.0040(7) -0.0054(8) 0.0020(7)
C21 0.0188(10) 0.0145(9) 0.0168(9) -0.0027(7) -0.0036(7) 0.0008(7)
C22 0.0183(10) 0.0239(10) 0.0238(10) -0.0032(8) -0.0047(8) 0.0026(8)
C23 0.0244(11) 0.0156(9) 0.0205(10) -0.0029(8) -0.0020(8) 0.0024(8)
C24 0.0253(10) 0.0128(9) 0.0179(10) -0.0045(7) -0.0054(8) 0.0026(7)
C25 0.0280(11) 0.0253(11) 0.0254(11) -0.0009(9) -0.0004(9) -0.0007(9)
C26 0.0539(16) 0.0273(12) 0.0235(12) 0.0036(9) 0.0056(11) -0.0019(11)
C27 0.0688(18) 0.0245(12) 0.0203(11) -0.0007(9) -0.0128(11) 0.0062(11)
C28 0.0491(15) 0.0261(11) 0.0309(12) -0.0073(10) -0.0220(11) 0.0075(10)
C29 0.0310(12) 0.0205(10) 0.0221(10) -0.0045(8) -0.0076(9) -0.0005(8)
C30 0.0162(10) 0.0157(9) 0.0221(10) -0.0022(8) -0.0051(8) -0.0021(7)
C31 0.0221(10) 0.0241(10) 0.0259(11) -0.0013(8) -0.0055(8) -0.0067(8)
C32 0.0172(10) 0.0203(10) 0.0292(11) -0.0033(8) -0.0007(8) -0.0026(8)
C33 0.0207(10) 0.0142(9) 0.0201(10) -0.0047(8) -0.0016(8) -0.0001(7)
C34 0.0233(11) 0.0240(11) 0.0352(12) 0.0017(9) -0.0096(9) -0.0081(8)
C35 0.0331(12) 0.0205(11) 0.0369(13) 0.0061(9) -0.0055(10) -0.0099(9)
C36 0.0331(12) 0.0219(11) 0.0267(11) 0.0024(9) -0.0046(9) 0.0040(9)
C37 0.0231(11) 0.0303(11) 0.0258(11) 0.0002(9) -0.0048(9) -0.0003(9)
C38 0.0199(10) 0.0213(10) 0.0218(10) -0.0013(8) -0.0018(8) -0.0044(8)
C39 0.0193(10) 0.0163(9) 0.0185(10) -0.0032(7) -0.0053(8) 0.0015(7)
C40 0.0206(10) 0.0210(10) 0.0239(10) -0.0045(8) -0.0048(8) 0.0002(8)
C41 0.0169(10) 0.0212(10) 0.0196(10) -0.0047(8) -0.0035(8) 0.0026(8)
C42 0.0194(10) 0.0200(10) 0.0173(10) -0.0023(8) -0.0030(8) 0.0025(8)
C43 0.0329(12) 0.0240(11) 0.0273(11) -0.0048(9) -0.0090(9) 0.0081(9)
C44 0.0467(15) 0.0278(12) 0.0359(13) 0.0007(10) -0.0145(11) 0.0139(10)
C45 0.0455(15) 0.0417(14) 0.0303(12) 0.0018(10) -0.0216(11) 0.0106(11)
C46 0.0465(14) 0.0376(13) 0.0283(12) -0.0098(10) -0.0186(11) 0.0047(11)
C47 0.0313(12) 0.0237(11) 0.0270(11) -0.0059(9) -0.0114(9) 0.0052(9)
C48 0.0199(10) 0.0196(10) 0.0203(10) 0.0005(8) 0.0011(8) -0.0001(8)
C49 0.0324(12) 0.0212(11) 0.0226(11) 0.0014(8) 0.0014(9) -0.0013(9)
C50 0.0224(11) 0.0306(11) 0.0282(11) -0.0024(9) -0.0001(9) -0.0036(9)
C51 0.0255(11) 0.0198(10) 0.0141(9) 0.0022(8) 0.0010(8) 0.0012(8)
C52 0.0268(11) 0.0269(11) 0.0198(10) -0.0028(8) -0.0023(8) 0.0041(9)
C53 0.0341(12) 0.0324(12) 0.0245(11) -0.0030(9) -0.0064(9) -0.0015(10)
C54 0.0457(14) 0.0303(12) 0.0167(10) -0.0052(9) -0.0024(10) -0.0020(10)
C55 0.0373(13) 0.0285(11) 0.0200(11) -0.0033(9) 0.0041(9) 0.0064(9)
C56 0.0266(11) 0.0271(11) 0.0200(10) 0.0010(8) 0.0009(8) 0.0015(9)
C57 0.0312(12) 0.0333(12) 0.0262(11) -0.0056(9) -0.0093(9) 0.0056(9)
C58 0.0267(11) 0.0226(11) 0.0296(12) -0.0001(9) 0.0003(9) -0.0043(8)
C59 0.0282(11) 0.0264(11) 0.0239(11) -0.0054(9) -0.0024(9) 0.0083(9)
C60 0.0369(13) 0.0292(12) 0.0242(11) -0.0051(9) -0.0096(9) 0.0023(9)
C61 0.181(5) 0.101(4) 0.082(3) -0.033(3) 0.031(3) -0.075(4)
C62 0.096(3) 0.055(2) 0.091(3) -0.004(2) -0.011(2) -0.0112(19)
C63 0.143(5) 0.109(4) 0.130(5) 0.004(3) -0.060(4) -0.034(3)
C64 0.067(2) 0.049(2) 0.140(4) -0.032(2) -0.032(2) 0.0074(16)
C65 0.261(9) 0.173(7) 0.182(7) -0.015(5) -0.159(7) -0.070(6)
C66 0.134(4) 0.073(3) 0.139(4) -0.021(3) -0.095(4) 0.018(3)

loop_
_atom_type_symbol
_atom_type_description
_atom_type_scat_dispersion_real
_atom_type_scat_dispersion_imag
_atom_type_scat_source
C C 0.0033 0.0016 'International Tables Vol C Tables 4.2.6.8 and 6.1.1.4'
H H 0.0000 0.0000 'International Tables Vol C Tables 4.2.6.8 and 6.1.1.4'
N N 0.0061 0.0033 'International Tables Vol C Tables 4.2.6.8 and 6.1.1.4'
O O 0.0106 0.0060 'International Tables Vol C Tables 4.2.6.8 and 6.1.1.4'
Al Al 0.0645 0.0514 'International Tables Vol C Tables 4.2.6.8 and 6.1.1.4'

loop_
_geom_angle_atom_site_label_1
_geom_angle_atom_site_label_2
_geom_angle_atom_site_label_3
_geom_angle
O1 Al1 C57 111.98(8)
O1 Al1 C58 110.22(6)
C57 Al1 C58 118.30(9)
O1 Al1 N1 93.73(6)
C57 Al1 N1 105.77(8)
C58 Al1 N1 114.13(7)
O2 Al2 C60 113.41(8)
O2 Al2 C59 105.92(7)
C60 Al2 C59 121.58(8)
O2 Al2 N2 93.84(7)
C60 Al2 N2 106.28(9)
C59 Al2 N2 112.41(7)
C1 O1 Al1 123.80(12)
C20 O2 Al2 128.88(13)
C7 N1 C8 115.73(15)
C7 N1 Al1 117.28(13)
C8 N1 Al1 126.97(12)
C14 N2 C13 118.03(16)
C14 N2 Al2 119.51(13)
C13 N2 Al2 122.46(12)
O1 C1 C6 120.79(16)
O1 C1 C2 120.43(16)
C6 C1 C2 118.77(16)
C3 C2 C1 118.11(17)
C3 C2 C21 123.09(16)
C1 C2 C21 118.79(16)
C2 C3 C4 124.04(17)
C2 C3 H3A 118.0
C4 C3 H3A 118.0
C5 C4 C3 116.70(17)
C5 C4 C30 122.56(17)
C3 C4 C30 120.65(16)
C4 C5 C6 121.60(17)
C4 C5 H5A 119.2
C6 C5 H5A 119.2
C5 C6 C1 120.70(17)
C5 C6 C7 116.81(17)
C1 C6 C7 122.41(17)
N1 C7 C6 126.76(17)
N1 C7 H7A 116.6
C6 C7 H7A 116.6
N1 C8 C9 111.94(15)
N1 C8 C13 108.17(14)
C9 C8 C13 111.58(15)
N1 C8 H8A 108.3
C9 C8 H8A 108.3
C13 C8 H8A 108.3
C8 C9 C10 110.77(15)
C8 C9 H9A 109.5
C10 C9 H9A 109.5
C8 C9 H9B 109.5
C10 C9 H9B 109.5
H9A C9 H9B 108.1
C11 C10 C9 110.59(16)
C11 C10 H10A 109.5
C9 C10 H10A 109.5
C11 C10 H10B 109.5
C9 C10 H10B 109.5
H10A C10 H10B 108.1
C10 C11 C12 111.03(16)
C10 C11 H11A 109.4
C12 C11 H11A 109.4
C10 C11 H11B 109.4
C12 C11 H11B 109.4
H11A C11 H11B 108.0
C11 C12 C13 111.41(16)
C11 C12 H12A 109.3
C13 C12 H12A 109.3
C11 C12 H12B 109.3
C13 C12 H12B 109.3
H12A C12 H12B 108.0
N2 C13 C12 110.82(15)
N2 C13 C8 109.09(15)
C12 C13 C8 110.37(15)
N2 C13 H13A 108.8
C12 C13 H13A 108.8
C8 C13 H13A 108.8
N2 C14 C15 127.43(17)
N2 C14 H14A 116.3
C15 C14 H14A 116.3
C20 C15 C16 120.06(17)
C20 C15 C14 122.08(17)
C16 C15 C14 117.85(17)
C17 C16 C15 121.63(17)
C17 C16 H16A 119.2
C15 C16 H16A 119.2
C16 C17 C18 117.02(17)
C16 C17 C39 123.61(17)
C18 C17 C39 119.37(16)
C19 C18 C17 124.13(17)
C19 C18 H18A 117.9
C17 C18 H18A 117.9
C18 C19 C20 117.89(17)
C18 C19 C48 123.41(16)
C20 C19 C48 118.52(16)
O2 C20 C15 121.09(16)
O2 C20 C19 119.65(17)
C15 C20 C19 119.26(17)
C2 C21 C24 109.47(14)
C2 C21 C23 111.97(15)
C24 C21 C23 107.56(15)
C2 C21 C22 108.96(15)
C24 C21 C22 112.32(16)
C23 C21 C22 106.57(15)
C21 C22 H22A 109.5
C21 C22 H22B 109.5
H22A C22 H22B 109.5
C21 C22 H22C 109.5
H22A C22 H22C 109.5
H22B C22 H22C 109.5
C21 C23 H23A 109.5
C21 C23 H23B 109.5
H23A C23 H23B 109.5
C21 C23 H23C 109.5
H23A C23 H23C 109.5
H23B C23 H23C 109.5
C25 C24 C29 117.53(18)
C25 C24 C21 123.09(18)
C29 C24 C21 119.32(17)
C24 C25 C26 121.0(2)
C24 C25 H25A 119.5
C26 C25 H25A 119.5
C27 C26 C25 120.7(2)
C27 C26 H26A 119.7
C25 C26 H26A 119.7
C26 C27 C28 119.1(2)
C26 C27 H27A 120.4
C28 C27 H27A 120.4
C27 C28 C29 120.5(2)
C27 C28 H28A 119.8
C29 C28 H28A 119.8
C28 C29 C24 121.2(2)
C28 C29 H29A 119.4
C24 C29 H29A 119.4
C4 C30 C33 112.76(15)
C4 C30 C32 110.91(15)
C33 C30 C32 106.81(15)
C4 C30 C31 107.66(15)
C33 C30 C31 110.70(15)
C32 C30 C31 107.93(15)
C30 C31 H31A 109.5
C30 C31 H31B 109.5
H31A C31 H31B 109.5
C30 C31 H31C 109.5
H31A C31 H31C 109.5
H31B C31 H31C 109.5
C30 C32 H32A 109.5
C30 C32 H32B 109.5
H32A C32 H32B 109.5
C30 C32 H32C 109.5
H32A C32 H32C 109.5
H32B C32 H32C 109.5
C38 C33 C34 117.02(18)
C38 C33 C30 123.32(17)
C34 C33 C30 119.43(17)
C35 C34 C33 121.8(2)
C35 C34 H34A 119.1
C33 C34 H34A 119.1
C36 C35 C34 120.5(2)
C36 C35 H35A 119.7
C34 C35 H35A 119.7
C35 C36 C37 118.65(19)
C35 C36 H36A 120.7
C37 C36 H36A 120.7
C36 C37 C38 120.9(2)
C36 C37 H37A 119.5
C38 C37 H37A 119.5
C37 C38 C33 121.02(19)
C37 C38 H38A 119.5
C33 C38 H38A 119.5
C17 C39 C41 111.45(15)
C17 C39 C42 110.83(15)
C41 C39 C42 106.80(15)
C17 C39 C40 108.05(15)
C41 C39 C40 108.79(15)
C42 C39 C40 110.92(15)
C39 C40 H40A 109.5
C39 C40 H40B 109.5
H40A C40 H40B 109.5
C39 C40 H40C 109.5
H40A C40 H40C 109.5
H40B C40 H40C 109.5
C39 C41 H41A 109.5
C39 C41 H41B 109.5
H41A C41 H41B 109.5
C39 C41 H41C 109.5
H41A C41 H41C 109.5
H41B C41 H41C 109.5
C47 C42 C43 117.50(18)
C47 C42 C39 120.96(17)
C43 C42 C39 121.42(17)
C44 C43 C42 121.0(2)
C44 C43 H43A 119.5
C42 C43 H43A 119.5
C45 C44 C43 120.5(2)
C45 C44 H44A 119.7
C43 C44 H44A 119.7
C44 C45 C46 119.4(2)
C44 C45 H45A 120.3
C46 C45 H45A 120.3
C45 C46 C47 120.6(2)
C45 C46 H46A 119.7
C47 C46 H46A 119.7
C46 C47 C42 120.99(19)
C46 C47 H47A 119.5
C42 C47 H47A 119.5
C51 C48 C19 107.75(16)
C51 C48 C50 113.26(16)
C19 C48 C50 109.34(16)
C51 C48 C49 107.60(16)
C19 C48 C49 111.97(16)
C50 C48 C49 106.99(17)
C48 C49 H49A 109.5
C48 C49 H49B 109.5
H49A C49 H49B 109.5
C48 C49 H49C 109.5
H49A C49 H49C 109.5
H49B C49 H49C 109.5
C48 C50 H50A 109.5
C48 C50 H50B 109.5
H50A C50 H50B 109.5
C48 C50 H50C 109.5
H50A C50 H50C 109.5
H50B C50 H50C 109.5
C56 C51 C52 117.45(19)
C56 C51 C48 123.72(19)
C52 C51 C48 118.82(17)
C53 C52 C51 121.54(19)
C53 C52 H52A 119.2
C51 C52 H52A 119.2
C52 C53 C54 120.4(2)
C52 C53 H53A 119.8
C54 C53 H53A 119.8
C55 C54 C53 119.1(2)
C55 C54 H54A 120.5
C53 C54 H54A 120.5
C54 C55 C56 120.6(2)
C54 C55 H55A 119.7
C56 C55 H55A 119.7
C55 C56 C51 120.9(2)
C55 C56 H56A 119.6
C51 C56 H56A 119.6
Al1 C57 H57A 109.5
Al1 C57 H57B 109.5
H57A C57 H57B 109.5
Al1 C57 H57C 109.5
H57A C57 H57C 109.5
H57B C57 H57C 109.5
Al1 C58 H58C 109.5
Al1 C58 H58A 109.5
H58C C58 H58A 109.5
Al1 C58 H58B 109.5
H58C C58 H58B 109.5
H58A C58 H58B 109.5
Al2 C59 H59A 109.5
Al2 C59 H59B 109.5
H59A C59 H59B 109.5
Al2 C59 H59C 109.5
H59A C59 H59C 109.5
H59B C59 H59C 109.5
Al2 C60 H60A 109.5
Al2 C60 H60B 109.5
H60A C60 H60B 109.5
Al2 C60 H60C 109.5
H60A C60 H60C 109.5
H60B C60 H60C 109.5
C62 C61 H61A 109.5
C62 C61 H61B 109.5
H61A C61 H61B 109.5
C62 C61 H61C 109.5
H61A C61 H61C 109.5
H61B C61 H61C 109.5
C61 C62 C63 117.4(5)
C61 C62 H62A 108.0
C63 C62 H62A 107.9
C61 C62 H62B 108.0
C63 C62 H62B 107.9
H62A C62 H62B 107.2
C62 C63 C64 117.2(4)
C62 C63 H63A 108.0
C64 C63 H63A 108.0
C62 C63 H63B 108.0
C64 C63 H63B 108.0
H63A C63 H63B 107.2
C65 C64 C63 121.9(4)
C65 C64 H64A 106.8
C63 C64 H64A 106.8
C65 C64 H64B 106.8
C63 C64 H64B 106.9
H64A C64 H64B 106.7
C66 C65 C64 121.6(5)
C66 C65 H65A 106.9
C64 C65 H65A 106.9
C66 C65 H65B 106.9
C64 C65 H65B 106.9
H65A C65 H65B 106.7
C65 C66 H66A 109.5
C65 C66 H66B 109.5
H66A C66 H66B 109.5
C65 C66 H66C 109.5
H66A C66 H66C 109.5
H66B C66 H66C 109.5

loop_
_geom_bond_atom_site_label_1
_geom_bond_atom_site_label_2
_geom_bond_distance
Al1 O1 1.7788(13)
Al1 C57 1.948(2)
Al1 C58 1.9547(16)
Al1 N1 1.9748(16)
Al2 O2 1.7704(14)
Al2 C60 1.954(2)
Al2 C59 1.9608(16)
Al2 N2 1.9814(17)
O1 C1 1.325(2)
O2 C20 1.315(2)
N1 C7 1.293(2)
N1 C8 1.471(2)
N2 C14 1.298(2)
N2 C13 1.477(2)
C1 C6 1.409(3)
C1 C2 1.414(3)
C2 C3 1.384(3)
C2 C21 1.535(3)
C3 C4 1.413(3)
C3 H3A 0.9300
C4 C5 1.373(3)
C4 C30 1.531(3)
C5 C6 1.402(3)
C5 H5A 0.9300
C6 C7 1.444(3)
C7 H7A 0.9300
C8 C9 1.529(2)
C8 C13 1.547(3)
C8 H8A 0.9800
C9 C10 1.527(3)
C9 H9A 0.9700
C9 H9B 0.9700
C10 C11 1.523(3)
C10 H10A 0.9700
C10 H10B 0.9700
C11 C12 1.529(3)
C11 H11A 0.9700
C11 H11B 0.9700
C12 C13 1.531(3)
C12 H12A 0.9700
C12 H12B 0.9700
C13 H13A 0.9800
C14 C15 1.442(3)
C14 H14A 0.9300
C15 C20 1.409(3)
C15 C16 1.410(3)
C16 C17 1.382(3)
C16 H16A 0.9300
C17 C18 1.406(3)
C17 C39 1.534(2)
C18 C19 1.384(3)
C18 H18A 0.9300
C19 C20 1.424(3)
C19 C48 1.536(3)
C21 C24 1.539(2)
C21 C23 1.539(3)
C21 C22 1.539(3)
C22 H22A 0.9600
C22 H22B 0.9600
C22 H22C 0.9600
C23 H23A 0.9600
C23 H23B 0.9600
C23 H23C 0.9600
C24 C25 1.387(3)
C24 C29 1.396(3)
C25 C26 1.389(3)
C25 H25A 0.9300
C26 C27 1.376(4)
C26 H26A 0.9300
C27 C28 1.377(4)
C27 H27A 0.9300
C28 C29 1.384(3)
C28 H28A 0.9300
C29 H29A 0.9300
C30 C33 1.531(3)
C30 C32 1.541(3)
C30 C31 1.544(3)
C31 H31A 0.9600
C31 H31B 0.9600
C31 H31C 0.9600
C32 H32A 0.9600
C32 H32B 0.9600
C32 H32C 0.9600
C33 C38 1.393(3)
C33 C34 1.394(3)
C34 C35 1.382(3)
C34 H34A 0.9300
C35 C36 1.379(3)
C35 H35A 0.9300
C36 C37 1.380(3)
C36 H36A 0.9300
C37 C38 1.391(3)
C37 H37A 0.9300
C38 H38A 0.9300
C39 C41 1.535(3)
C39 C42 1.536(3)
C39 C40 1.545(3)
C40 H40A 0.9600
C40 H40B 0.9600
C40 H40C 0.9600
C41 H41A 0.9600
C41 H41B 0.9600
C41 H41C 0.9600
C42 C47 1.390(3)
C42 C43 1.396(3)
C43 C44 1.387(3)
C43 H43A 0.9300
C44 C45 1.370(3)
C44 H44A 0.9300
C45 C46 1.376(3)
C45 H45A 0.9300
C46 C47 1.386(3)
C46 H46A 0.9300
C47 H47A 0.9300
C48 C51 1.532(3)
C48 C50 1.544(3)
C48 C49 1.543(3)
C49 H49A 0.9600
C49 H49B 0.9600
C49 H49C 0.9600
C50 H50A 0.9600
C50 H50B 0.9600
C50 H50C 0.9600
C51 C56 1.397(3)
C51 C52 1.392(3)
C52 C53 1.379(3)
C52 H52A 0.9300
C53 C54 1.384(3)
C53 H53A 0.9300
C54 C55 1.378(3)
C54 H54A 0.9300
C55 C56 1.388(3)
C55 H55A 0.9300
C56 H56A 0.9300
C57 H57A 0.9600
C57 H57B 0.9600
C57 H57C 0.9600
C58 H58C 0.9600
C58 H58A 0.9600
C58 H58B 0.9600
C59 H59A 0.9600
C59 H59B 0.9600
C59 H59C 0.9600
C60 H60A 0.9600
C60 H60B 0.9600
C60 H60C 0.9600
C61 C62 1.412(6)
C61 H61A 0.9600
C61 H61B 0.9600
C61 H61C 0.9600
C62 C63 1.458(6)
C62 H62A 0.9700
C62 H62B 0.9700
C63 C64 1.494(6)
C63 H63A 0.9700
C63 H63B 0.9700
C64 C65 1.472(6)
C64 H64A 0.9700
C64 H64B 0.9700
C65 C66 1.470(7)
C65 H65A 0.9700
C65 H65B 0.9700
C66 H66A 0.9600
C66 H66B 0.9600
C66 H66C 0.9600
